data_7014064
loop_
_publ_author_name
'Davenport, Adam J.'
'Davies, David L.'
'Fawcett, John'
'Russell, David R.'

_publ_section_title
;
 Arene-ruthenium complexes with salicyloxazolines: diastereoselective
 synthesis, configurational stability and applications as asymmetric
 catalysts for Diels-Alder reactions.
;
_journal_issue 9
_journal_name_full 'Dalton transactions (Cambridge, England : 2003)'
_journal_page_first 1481
_journal_page_last 1492
_journal_paper_doi 10.1039/b400747f
_journal_year 2004
_chemical_formula_moiety '(C27 H33 N2 O2 Ru)+ (F6 Sb)-'
_chemical_formula_sum 'C27 H33 F6 N2 O2 Ru Sb'
_chemical_formula_weight 754.37
_chemical_name_systematic
;
?
;
_space_group_IT_number 19
_symmetry_cell_setting orthorhombic
_symmetry_space_group_name_Hall 'P 2ac 2ab'
_symmetry_space_group_name_H-M 'P 21 21 21'
_atom_sites_solution_hydrogens geom
_atom_sites_solution_primary direct
_atom_sites_solution_secondary difmap
_audit_creation_method SHELXL-97
_cell_angle_alpha 90.00
_cell_angle_beta 90.00
_cell_angle_gamma 90.00
_cell_formula_units_Z 4
_cell_length_a 10.5418(10)
_cell_length_b 16.1518(15)
_cell_length_c 16.8105(16)
_cell_measurement_reflns_used 4287
_cell_measurement_temperature 200(2)
_cell_measurement_theta_max 26.96
_cell_measurement_theta_min 2.31
_cell_volume 2862.3(5)
_computing_cell_refinement 'Bruker SMART'
_computing_data_collection 'Bruker SMART'
_computing_data_reduction 'Bruker SAINT'
_computing_molecular_graphics 'Bruker SHELXTL'
_computing_publication_material 'Bruker SHELXTL'
_computing_structure_refinement 'SHELXL-97 (Sheldrick, 1997)'
_computing_structure_solution 'SHELXS-97 (Sheldrick, 1990)'
_diffrn_ambient_temperature 200(2)
_diffrn_measured_fraction_theta_full 1.000
_diffrn_measured_fraction_theta_max 1.000
_diffrn_measurement_device_type 'CCD area detector'
_diffrn_measurement_method 'phi and omega scans'
_diffrn_radiation_monochromator graphite
_diffrn_radiation_source 'fine-focus sealed tube'
_diffrn_radiation_type MoK\a
_diffrn_radiation_wavelength 0.71073
_diffrn_reflns_av_R_equivalents 0.0525
_diffrn_reflns_av_sigmaI/netI 0.0615
_diffrn_reflns_limit_h_max 12
_diffrn_reflns_limit_h_min -12
_diffrn_reflns_limit_k_max 19
_diffrn_reflns_limit_k_min -19
_diffrn_reflns_limit_l_max 19
_diffrn_reflns_limit_l_min -19
_diffrn_reflns_number 20825
_diffrn_reflns_theta_full 25.00
_diffrn_reflns_theta_max 25.00
_diffrn_reflns_theta_min 1.75
_exptl_absorpt_coefficient_mu 1.538
_exptl_absorpt_correction_T_max 0.93
_exptl_absorpt_correction_T_min 0.69
_exptl_absorpt_correction_type empirical
_exptl_absorpt_process_details
;
absorption correction based on 7948 reflections (SADABS); Rint 0.058 before
correction and 0.035 after.
;
_exptl_crystal_colour orange
_exptl_crystal_density_diffrn 1.751
_exptl_crystal_density_method 'not measured'
_exptl_crystal_description needle
_exptl_crystal_F_000 1496
_exptl_crystal_size_max 0.37
_exptl_crystal_size_mid 0.05
_exptl_crystal_size_min 0.04
_refine_diff_density_max 0.760
_refine_diff_density_min -0.411
_refine_diff_density_rms 0.076
_refine_ls_abs_structure_details 'Flack H D (1983), Acta Cryst. A39, 876-881'
_refine_ls_abs_structure_Flack -0.01(2)
_refine_ls_extinction_method none
_refine_ls_goodness_of_fit_ref 0.925
_refine_ls_hydrogen_treatment mixed
_refine_ls_matrix_type full
_refine_ls_number_parameters 358
_refine_ls_number_reflns 5033
_refine_ls_number_restraints 0
_refine_ls_restrained_S_all 0.925
_refine_ls_R_factor_all 0.0454
_refine_ls_R_factor_gt 0.0374
_refine_ls_shift/su_max 0.001
_refine_ls_shift/su_mean 0.000
_refine_ls_structure_factor_coef Fsqd
_refine_ls_weighting_details 'calc w=1/[\s^2^(Fo^2^)+(0.0223P)^2^+0.0000P] where P=(Fo^2^+2Fc^2^)/3'
_refine_ls_weighting_scheme calc
_refine_ls_wR_factor_gt 0.0616
_refine_ls_wR_factor_ref 0.0640
_reflns_number_gt 4377
_reflns_number_total 5033
_reflns_threshold_expression >2sigma(I)
_cod_data_source_file b400747f.txt
_cod_data_source_block 7
_cod_depositor_comments
;
The following automatic conversions were performed:
'_symmetry_cell_setting' value 'Orthorhombic' changed to 'orthorhombic'
according to '/home/saulius/struct/CIF-dictionaries/cif_core.dic'
dictionary named 'cif_core.dic' version 2.4.1 from 2010-06-29.

Automatic conversion script
Id: cif_fix_enum 1527 2010-12-29 10:47:43Z saulius 
;
_cod_original_sg_symbol_H-M P2(1)2(1)2(1)
_cod_database_code 7014064

loop_
_symmetry_equiv_pos_as_xyz
'x, y, z'
'-x+1/2, -y, z+1/2'
'-x, y+1/2, -z+1/2'
'x+1/2, -y+1/2, -z'

loop_
_atom_site_label
_atom_site_type_symbol
_atom_site_fract_x
_atom_site_fract_y
_atom_site_fract_z
_atom_site_U_iso_or_equiv
_atom_site_adp_type
_atom_site_occupancy
_atom_site_symmetry_multiplicity
_atom_site_calc_flag
_atom_site_refinement_flags
_atom_site_disorder_assembly
_atom_site_disorder_group
Ru1 Ru 0.07496(4) 0.04669(3) 0.87992(2) 0.03163(12) Uani 1 1 d . . .
Sb2 Sb 0.60272(4) 0.15741(3) 0.65645(3) 0.04681(13) Uani 1 1 d . . .
N1 N 0.0762(4) 0.1342(2) 0.9717(2) 0.0297(10) Uani 1 1 d . . .
F1 F 0.6312(4) 0.2004(2) 0.5558(2) 0.0783(13) Uani 1 1 d . . .
C23 C -0.1325(5) 0.0431(4) 0.8882(3) 0.0399(14) Uani 1 1 d . . .
N2 N 0.2491(4) -0.0064(3) 0.9213(3) 0.0318(11) Uani 1 1 d . . .
C17 C 0.3598(5) 0.0103(3) 0.8846(3) 0.0381(14) Uani 1 1 d . . .
H17 H 0.3613 0.0522 0.8450 0.046 Uiso 1 1 calc R . .
C22 C -0.0855(5) -0.0346(3) 0.9112(3) 0.0385(14) Uani 1 1 d . . .
H22 H -0.1083 -0.0566 0.9616 0.046 Uiso 1 1 calc R . .
F2 F 0.4432(4) 0.1238(3) 0.6249(3) 0.0980(14) Uani 1 1 d . . .
F3 F 0.6672(5) 0.0583(3) 0.6217(3) 0.1244(19) Uani 1 1 d . . .
F4 F 0.5753(4) 0.1128(3) 0.7554(2) 0.1058(16) Uani 1 1 d . . .
C24 C -0.0970(6) 0.0768(4) 0.8147(3) 0.0442(15) Uani 1 1 d . . .
H24 H -0.1288 0.1292 0.7988 0.053 Uiso 1 1 calc R . .
F5 F 0.5352(4) 0.2572(3) 0.6874(2) 0.0922(15) Uani 1 1 d . . .
C16 C 0.4708(5) -0.0308(3) 0.9021(3) 0.0385(15) Uani 1 1 d . . .
H16 H 0.5468 -0.0157 0.8755 0.046 Uiso 1 1 calc R . .
F6 F 0.7617(4) 0.1914(3) 0.6864(3) 0.119(2) Uani 1 1 d . . .
C19 C -0.0132(6) 0.0323(4) 0.7639(3) 0.0491(17) Uani 1 1 d . . .
C13 C 0.2526(6) -0.0658(3) 0.9768(3) 0.0376(15) Uani 1 1 d . . .
H13 H 0.1764 -0.0785 1.0044 0.045 Uiso 1 1 calc R . .
C20 C 0.0320(5) -0.0447(4) 0.7881(3) 0.0435(15) Uani 1 1 d . . .
H20 H 0.0896 -0.0738 0.7548 0.052 Uiso 1 1 calc R . .
C21 C -0.0054(5) -0.0806(3) 0.8610(3) 0.0390(15) Uani 1 1 d . . .
O1 O 0.1932(4) 0.1282(2) 0.8236(2) 0.0410(10) Uani 1 1 d . . .
O2 O 0.0520(4) 0.2621(2) 1.0216(2) 0.0440(11) Uani 1 1 d . . .
C7 C 0.0853(6) 0.2127(3) 0.9598(3) 0.0364(14) Uani 1 1 d . . .
C5 C 0.1361(5) 0.3411(4) 0.8867(4) 0.0469(16) Uani 1 1 d . . .
H5 H 0.0955 0.3722 0.9274 0.056 Uiso 1 1 calc R . .
C18 C 0.5921(6) -0.1403(4) 0.9748(3) 0.0540(17) Uani 1 1 d . . .
H18A H 0.5899 -0.1933 0.9465 0.081 Uiso 1 1 calc R . .
H18B H 0.5978 -0.1505 1.0322 0.081 Uiso 1 1 calc R . .
H18C H 0.6660 -0.1083 0.9574 0.081 Uiso 1 1 calc R . .
C14 C 0.3600(6) -0.1093(4) 0.9961(3) 0.0434(16) Uani 1 1 d . . .
H14 H 0.3570 -0.1508 1.0361 0.052 Uiso 1 1 calc R . .
C8 C 0.0442(5) 0.1231(4) 1.0583(3) 0.0384(15) Uani 1 1 d . . .
H8 H -0.0269 0.0825 1.0636 0.046 Uiso 1 1 calc R . .
C1 C 0.1898(5) 0.2083(4) 0.8269(3) 0.0359(15) Uani 1 1 d . . .
C10 C 0.1587(5) 0.0924(4) 1.1058(3) 0.0418(16) Uani 1 1 d . . .
H10 H 0.1853 0.0382 1.0822 0.050 Uiso 1 1 calc R . .
C9 C -0.0024(6) 0.2086(4) 1.0810(4) 0.0456(17) Uani 1 1 d . . .
H9A H -0.0962 0.2112 1.0797 0.055 Uiso 1 1 calc R . .
H9B H 0.0273 0.2240 1.1349 0.055 Uiso 1 1 calc R . .
C15 C 0.4731(6) -0.0925(4) 0.9570(4) 0.0433(16) Uani 1 1 d . . .
C6 C 0.1336(5) 0.2540(3) 0.8891(4) 0.0380(14) Uani 1 1 d . . .
C26 C 0.0411(6) -0.1650(4) 0.8814(4) 0.0644(19) Uani 1 1 d . . .
H26A H 0.0377 -0.1728 0.9392 0.097 Uiso 1 1 calc R . .
H26B H 0.1288 -0.1713 0.8630 0.097 Uiso 1 1 calc R . .
H26C H -0.0127 -0.2065 0.8554 0.097 Uiso 1 1 calc R . .
C11 C 0.2723(5) 0.1505(5) 1.1013(4) 0.067(2) Uani 1 1 d . . .
H11A H 0.2977 0.1575 1.0456 0.100 Uiso 1 1 calc R . .
H11B H 0.3431 0.1269 1.1316 0.100 Uiso 1 1 calc R . .
H11C H 0.2493 0.2044 1.1238 0.100 Uiso 1 1 calc R . .
C2 C 0.2486(5) 0.2538(4) 0.7644(4) 0.0453(16) Uani 1 1 d . . .
H2 H 0.2846 0.2247 0.7207 0.054 Uiso 1 1 calc R . .
C3 C 0.2542(6) 0.3370(4) 0.7658(4) 0.0553(18) Uani 1 1 d . . .
H3 H 0.2981 0.3655 0.7248 0.066 Uiso 1 1 calc R . .
C27 C -0.2193(5) 0.0907(4) 0.9412(4) 0.0565(19) Uani 1 1 d . . .
H27A H -0.3066 0.0855 0.9217 0.085 Uiso 1 1 calc R . .
H27B H -0.1944 0.1491 0.9412 0.085 Uiso 1 1 calc R . .
H27C H -0.2140 0.0687 0.9954 0.085 Uiso 1 1 calc R . .
C25 C 0.0322(6) 0.0712(5) 0.6870(3) 0.072(2) Uani 1 1 d . . .
H25A H -0.0245 0.0550 0.6435 0.108 Uiso 1 1 calc R . .
H25B H 0.1185 0.0521 0.6754 0.108 Uiso 1 1 calc R . .
H25C H 0.0320 0.1316 0.6923 0.108 Uiso 1 1 calc R . .
C12 C 0.1208(6) 0.0760(4) 1.1919(3) 0.0513(18) Uani 1 1 d . . .
H12A H 0.1122 0.1288 1.2201 0.077 Uiso 1 1 calc R . .
H12B H 0.1861 0.0423 1.2178 0.077 Uiso 1 1 calc R . .
H12C H 0.0396 0.0465 1.1931 0.077 Uiso 1 1 calc R . .
C4 C 0.1972(6) 0.3813(4) 0.8257(4) 0.056(2) Uani 1 1 d . . .
H4 H 0.2000 0.4401 0.8250 0.067 Uiso 1 1 calc R . .

loop_
_atom_site_aniso_label
_atom_site_aniso_U_11
_atom_site_aniso_U_22
_atom_site_aniso_U_33
_atom_site_aniso_U_23
_atom_site_aniso_U_13
_atom_site_aniso_U_12
Ru1 0.0328(2) 0.0351(2) 0.0270(2) -0.0003(2) 0.0017(2) 0.0013(2)
Sb2 0.0459(3) 0.0486(3) 0.0460(3) 0.0015(2) -0.0012(2) -0.0014(2)
N1 0.030(3) 0.027(3) 0.032(2) -0.0004(19) 0.001(2) 0.000(2)
F1 0.097(3) 0.071(3) 0.066(3) 0.016(2) 0.017(2) 0.012(2)
C23 0.036(3) 0.047(4) 0.036(3) -0.015(3) -0.009(3) 0.000(3)
N2 0.033(3) 0.037(3) 0.025(3) -0.003(2) 0.003(2) 0.000(2)
C17 0.041(3) 0.041(3) 0.032(3) 0.002(3) 0.006(3) -0.004(3)
C22 0.037(3) 0.043(4) 0.035(3) -0.003(3) -0.004(3) -0.011(3)
F2 0.089(3) 0.106(3) 0.099(3) -0.010(3) -0.025(3) -0.031(3)
F3 0.160(4) 0.064(3) 0.149(5) 0.030(3) 0.045(4) 0.051(3)
F4 0.111(4) 0.145(4) 0.061(3) 0.031(3) -0.013(3) -0.055(3)
C24 0.040(4) 0.052(4) 0.041(4) -0.001(3) -0.017(3) 0.014(3)
F5 0.099(3) 0.079(3) 0.098(3) -0.035(3) 0.021(3) 0.000(3)
C16 0.027(3) 0.043(4) 0.045(4) -0.002(3) -0.001(3) -0.007(3)
F6 0.061(3) 0.162(5) 0.133(4) 0.083(4) -0.040(3) -0.048(3)
C19 0.056(4) 0.061(5) 0.030(4) 0.002(3) -0.007(3) -0.007(4)
C13 0.044(4) 0.039(4) 0.030(3) -0.002(3) 0.003(3) -0.002(3)
C20 0.043(4) 0.053(4) 0.035(3) -0.019(3) 0.001(3) -0.003(4)
C21 0.037(3) 0.036(3) 0.043(4) -0.012(3) -0.009(3) -0.003(3)
O1 0.045(2) 0.038(2) 0.040(3) 0.006(2) 0.0112(19) 0.0090(19)
O2 0.053(3) 0.039(2) 0.040(2) -0.006(2) -0.003(2) 0.003(2)
C7 0.030(3) 0.038(3) 0.041(3) -0.008(3) -0.006(3) 0.003(3)
C5 0.040(3) 0.040(4) 0.060(4) 0.002(4) -0.016(3) -0.001(3)
C18 0.046(4) 0.059(4) 0.057(4) 0.007(3) -0.023(4) 0.013(4)
C14 0.055(4) 0.041(4) 0.035(4) -0.006(3) -0.007(3) 0.002(3)
C8 0.039(4) 0.044(4) 0.033(3) -0.007(3) 0.005(3) -0.008(3)
C1 0.027(3) 0.049(4) 0.031(4) 0.012(3) -0.010(3) -0.005(3)
C10 0.054(4) 0.048(4) 0.023(3) -0.003(3) 0.006(3) 0.006(3)
C9 0.040(4) 0.052(4) 0.045(4) -0.009(3) 0.004(3) 0.004(3)
C15 0.049(4) 0.041(4) 0.039(4) -0.011(3) -0.014(3) 0.006(3)
C6 0.032(3) 0.035(3) 0.047(4) 0.006(3) -0.014(3) -0.001(3)
C26 0.077(5) 0.040(4) 0.077(5) -0.010(4) -0.015(4) -0.002(4)
C11 0.043(4) 0.109(6) 0.047(4) 0.026(5) -0.006(3) -0.003(5)
C2 0.042(4) 0.052(4) 0.042(4) 0.013(3) -0.008(3) -0.005(3)
C3 0.051(4) 0.056(5) 0.059(5) 0.019(4) -0.007(4) -0.015(4)
C27 0.036(4) 0.067(5) 0.066(5) -0.022(4) -0.003(3) 0.004(3)
C25 0.074(5) 0.109(6) 0.034(4) 0.013(4) -0.011(3) -0.003(5)
C12 0.065(5) 0.055(4) 0.034(3) 0.000(3) 0.001(3) -0.009(4)
C4 0.061(5) 0.034(4) 0.072(5) 0.017(4) -0.026(4) -0.015(4)

loop_
_atom_type_symbol
_atom_type_description
_atom_type_scat_dispersion_real
_atom_type_scat_dispersion_imag
_atom_type_scat_source
C C 0.0033 0.0016 'International Tables Vol C Tables 4.2.6.8 and 6.1.1.4'
H H 0.0000 0.0000 'International Tables Vol C Tables 4.2.6.8 and 6.1.1.4'
N N 0.0061 0.0033 'International Tables Vol C Tables 4.2.6.8 and 6.1.1.4'
O O 0.0106 0.0060 'International Tables Vol C Tables 4.2.6.8 and 6.1.1.4'
F F 0.0171 0.0103 'International Tables Vol C Tables 4.2.6.8 and 6.1.1.4'
Ru Ru -1.2594 0.8363 'International Tables Vol C Tables 4.2.6.8 and 6.1.1.4'
Sb Sb -0.5866 1.5461 'International Tables Vol C Tables 4.2.6.8 and 6.1.1.4'

loop_
_geom_angle_atom_site_label_1
_geom_angle_atom_site_label_2
_geom_angle_atom_site_label_3
_geom_angle
_geom_angle_site_symmetry_1
_geom_angle_site_symmetry_3
_geom_angle_publ_flag
O1 Ru1 N1 84.42(16) . . ?
O1 Ru1 N2 83.43(16) . . ?
N1 Ru1 N2 91.47(17) . . ?
O1 Ru1 C24 97.50(19) . . ?
N1 Ru1 C24 103.09(19) . . ?
N2 Ru1 C24 165.43(19) . . ?
O1 Ru1 C19 85.1(2) . . ?
N1 Ru1 C19 137.5(2) . . ?
N2 Ru1 C19 128.0(2) . . ?
C24 Ru1 C19 38.2(2) . . ?
O1 Ru1 C20 103.55(19) . . ?
N1 Ru1 C20 168.34(19) . . ?
N2 Ru1 C20 97.8(2) . . ?
C24 Ru1 C20 67.8(2) . . ?
C19 Ru1 C20 37.3(2) . . ?
O1 Ru1 C23 130.9(2) . . ?
N1 Ru1 C23 88.69(19) . . ?
N2 Ru1 C23 145.5(2) . . ?
C24 Ru1 C23 37.5(2) . . ?
C19 Ru1 C23 68.1(2) . . ?
C20 Ru1 C23 79.7(2) . . ?
O1 Ru1 C22 163.98(17) . . ?
N1 Ru1 C22 103.39(18) . . ?
N2 Ru1 C22 109.98(19) . . ?
C24 Ru1 C22 67.3(2) . . ?
C19 Ru1 C22 79.8(2) . . ?
C20 Ru1 C22 66.8(2) . . ?
C23 Ru1 C22 37.2(2) . . ?
O1 Ru1 C21 138.91(18) . . ?
N1 Ru1 C21 136.45(19) . . ?
N2 Ru1 C21 90.17(19) . . ?
C24 Ru1 C21 79.5(2) . . ?
C19 Ru1 C21 67.3(2) . . ?
C20 Ru1 C21 37.15(19) . . ?
C23 Ru1 C21 66.9(2) . . ?
C22 Ru1 C21 36.77(18) . . ?
F6 Sb2 F3 90.6(2) . . ?
F6 Sb2 F4 90.72(19) . . ?
F3 Sb2 F4 90.2(2) . . ?
F6 Sb2 F5 90.8(2) . . ?
F3 Sb2 F5 177.8(2) . . ?
F4 Sb2 F5 91.6(2) . . ?
F6 Sb2 F2 179.2(2) . . ?
F3 Sb2 F2 89.4(2) . . ?
F4 Sb2 F2 90.09(19) . . ?
F5 Sb2 F2 89.24(19) . . ?
F6 Sb2 F1 89.5(2) . . ?
F3 Sb2 F1 88.7(2) . . ?
F4 Sb2 F1 178.87(19) . . ?
F5 Sb2 F1 89.54(18) . . ?
F2 Sb2 F1 89.74(19) . . ?
C7 N1 C8 106.5(4) . . ?
C7 N1 Ru1 123.5(4) . . ?
C8 N1 Ru1 129.1(3) . . ?
C24 C23 C22 119.7(5) . . ?
C24 C23 C27 119.4(6) . . ?
C22 C23 C27 120.9(6) . . ?
C24 C23 Ru1 70.6(3) . . ?
C22 C23 Ru1 71.9(3) . . ?
C27 C23 Ru1 129.6(4) . . ?
C13 N2 C17 116.0(5) . . ?
C13 N2 Ru1 122.4(4) . . ?
C17 N2 Ru1 120.9(4) . . ?
N2 C17 C16 122.8(5) . . ?
C23 C22 C21 121.3(5) . . ?
C23 C22 Ru1 70.9(3) . . ?
C21 C22 Ru1 73.2(3) . . ?
C23 C24 C19 120.0(6) . . ?
C23 C24 Ru1 72.0(3) . . ?
C19 C24 Ru1 70.9(3) . . ?
C15 C16 C17 120.9(6) . . ?
C20 C19 C24 119.2(6) . . ?
C20 C19 C25 120.8(6) . . ?
C24 C19 C25 120.0(6) . . ?
C20 C19 Ru1 71.7(3) . . ?
C24 C19 Ru1 70.9(3) . . ?
C25 C19 Ru1 125.9(4) . . ?
N2 C13 C14 123.7(6) . . ?
C19 C20 C21 121.6(6) . . ?
C19 C20 Ru1 71.0(3) . . ?
C21 C20 Ru1 73.9(3) . . ?
C22 C21 C20 118.2(5) . . ?
C22 C21 C26 122.9(6) . . ?
C20 C21 C26 118.9(6) . . ?
C22 C21 Ru1 70.0(3) . . ?
C20 C21 Ru1 69.0(3) . . ?
C26 C21 Ru1 132.9(4) . . ?
C1 O1 Ru1 127.3(4) . . ?
C7 O2 C9 106.3(4) . . ?
N1 C7 O2 116.2(5) . . ?
N1 C7 C6 127.2(5) . . ?
O2 C7 C6 116.5(5) . . ?
C4 C5 C6 120.1(6) . . ?
C13 C14 C15 119.8(6) . . ?
N1 C8 C9 101.9(4) . . ?
N1 C8 C10 111.5(4) . . ?
C9 C8 C10 114.9(5) . . ?
O1 C1 C6 124.5(5) . . ?
O1 C1 C2 118.1(6) . . ?
C6 C1 C2 117.4(6) . . ?
C11 C10 C12 111.1(5) . . ?
C11 C10 C8 113.2(5) . . ?
C12 C10 C8 110.1(5) . . ?
O2 C9 C8 104.1(4) . . ?
C16 C15 C14 116.7(6) . . ?
C16 C15 C18 121.8(6) . . ?
C14 C15 C18 121.4(6) . . ?
C5 C6 C1 119.6(6) . . ?
C5 C6 C7 119.2(6) . . ?
C1 C6 C7 120.8(5) . . ?
C3 C2 C1 121.4(6) . . ?
C2 C3 C4 120.9(6) . . ?
C5 C4 C3 120.4(6) . . ?

loop_
_geom_bond_atom_site_label_1
_geom_bond_atom_site_label_2
_geom_bond_distance
_geom_bond_site_symmetry_2
_geom_bond_publ_flag
Ru1 O1 2.045(4) . ?
Ru1 N1 2.093(4) . ?
Ru1 N2 2.142(5) . ?
Ru1 C24 2.173(6) . ?
Ru1 C19 2.174(6) . ?
Ru1 C20 2.183(5) . ?
Ru1 C23 2.192(5) . ?
Ru1 C22 2.205(5) . ?
Ru1 C21 2.246(5) . ?
Sb2 F6 1.834(4) . ?
Sb2 F3 1.835(4) . ?
Sb2 F4 1.836(4) . ?
Sb2 F5 1.837(4) . ?
Sb2 F2 1.845(4) . ?
Sb2 F1 1.853(4) . ?
N1 C7 1.288(6) . ?
N1 C8 1.505(6) . ?
C23 C24 1.402(7) . ?
C23 C22 1.404(7) . ?
C23 C27 1.490(7) . ?
N2 C13 1.339(6) . ?
N2 C17 1.346(6) . ?
C17 C16 1.377(7) . ?
C22 C21 1.404(7) . ?
C24 C19 1.422(8) . ?
C16 C15 1.358(7) . ?
C19 C20 1.393(8) . ?
C19 C25 1.515(8) . ?
C13 C14 1.372(7) . ?
C20 C21 1.412(7) . ?
C21 C26 1.489(7) . ?
O1 C1 1.295(6) . ?
O2 C7 1.355(6) . ?
O2 C9 1.440(6) . ?
C7 C6 1.455(7) . ?
C5 C4 1.373(8) . ?
C5 C6 1.408(8) . ?
C18 C15 1.503(8) . ?
C14 C15 1.389(8) . ?
C8 C9 1.515(7) . ?
C8 C10 1.529(7) . ?
C1 C6 1.411(8) . ?
C1 C2 1.424(7) . ?
C10 C11 1.524(8) . ?
C10 C12 1.525(7) . ?
C2 C3 1.345(8) . ?
C3 C4 1.375(8) . ?
